data_7057448
loop_
_publ_author_name
'Saha, Monochura'
'Ghosh, Sanjib'
'Bandyopadhyay, Subhajit'

_publ_section_title
;
 Strain, switching and fluorescence behavior of a nine-membered cyclic
 azobenzene
;
_journal_issue 13
_journal_name_full 'New Journal of Chemistry'
_journal_page_first 10784
_journal_paper_doi 10.1039/C8NJ01643G
_journal_volume 42
_journal_year 2018
_chemical_formula_moiety 'C22 H28 N2 S'
_chemical_formula_sum 'C22 H28 N2 S'
_chemical_formula_weight 352.55
_space_group_crystal_system monoclinic
_space_group_IT_number 14
_space_group_name_Hall '-P 2ybc'
_space_group_name_H-M_alt 'P 1 21/c 1'
_symmetry_space_group_name_Hall '-P 2ybc'
_symmetry_space_group_name_H-M 'P 1 21/c 1'
_atom_sites_solution_hydrogens geom
_atom_sites_solution_primary direct
_audit_creation_date 2016-04-27
_audit_creation_method
;
Olex2 1.2
(compiled 2016.02.19 svn.r3266 for OlexSys, GUI svn.r5155)
;
_audit_update_record
;
2017-08-21 deposited with the CCDC.
2018-05-16 downloaded from the CCDC.
;
_cell_angle_alpha 90
_cell_angle_beta 105.104(13)
_cell_angle_gamma 90
_cell_formula_units_Z 4
_cell_length_a 9.6876(12)
_cell_length_b 16.245(2)
_cell_length_c 13.2988(18)
_cell_measurement_reflns_used 2914
_cell_measurement_temperature 293(2)
_cell_measurement_theta_max 23.7130
_cell_measurement_theta_min 2.4690
_cell_volume 2020.6(5)
_computing_cell_refinement 'CrysAlisPro 1.171.38.41 (Rigaku OD, 2015)'
_computing_data_collection 'CrysAlisPro 1.171.38.41 (Rigaku OD, 2015)'
_computing_data_reduction 'CrysAlisPro 1.171.38.41 (Rigaku OD, 2015)'
_computing_molecular_graphics 'Olex2 (Dolomanov et al., 2009)'
_computing_publication_material 'Olex2 (Dolomanov et al., 2009)'
_computing_structure_refinement 'ShelXL (Sheldrick, 2015)'
_computing_structure_solution 'ShelXS (Sheldrick, 2008)'
_diffrn_ambient_temperature 293(2)
_diffrn_detector 'CCD plate'
_diffrn_detector_area_resol_mean 7.9580
_diffrn_detector_type Eos
_diffrn_measured_fraction_theta_full 0.989
_diffrn_measured_fraction_theta_max 0.989
_diffrn_measurement_details
;
List of Runs (angles in degrees, time in seconds):

  # Type    Start    End  Width  t~exp~   \w     \q     \k     \f   Frames
#--------------------------------------------------------------------------
  1  \w    -57.00  71.00   1.00   50.00    --   27.86 -77.00 -30.00  128
  2  \w    -20.00  83.00   1.00   50.00    --   27.86 -99.00 120.00  103
  3  \w    -48.00  66.00   1.00   50.00    --   27.86 -57.00-120.00  114
  4  \w    -10.00  35.00   1.00   50.00    --   27.86  57.00-120.00   45
  5  \w    -10.00 104.00   1.00   50.00    --   27.86  57.00   0.00  114
;
_diffrn_measurement_device 'four-circle diffractometer'
_diffrn_measurement_device_type 'SuperNova, Dual, Cu at zero, Eos'
_diffrn_measurement_method '\w scans'
_diffrn_orient_matrix_type 'CrysAlisPro convention (1999,Acta A55,543-557)'
_diffrn_orient_matrix_UB_11 0.0616149000
_diffrn_orient_matrix_UB_12 0.0132713000
_diffrn_orient_matrix_UB_13 -0.0148097000
_diffrn_orient_matrix_UB_21 0.0150663000
_diffrn_orient_matrix_UB_22 0.0286657000
_diffrn_orient_matrix_UB_23 0.0417600000
_diffrn_orient_matrix_UB_31 0.0415321000
_diffrn_orient_matrix_UB_32 -0.0300965000
_diffrn_orient_matrix_UB_33 0.0330750000
_diffrn_radiation_monochromator mirror
_diffrn_radiation_probe x-ray
_diffrn_radiation_type MoK\a
_diffrn_radiation_wavelength 0.71073
_diffrn_reflns_av_R_equivalents 0.0700
_diffrn_reflns_av_unetI/netI 0.0735
_diffrn_reflns_Laue_measured_fraction_full 0.989
_diffrn_reflns_Laue_measured_fraction_max 0.989
_diffrn_reflns_limit_h_max 12
_diffrn_reflns_limit_h_min -12
_diffrn_reflns_limit_k_max 20
_diffrn_reflns_limit_k_min -21
_diffrn_reflns_limit_l_max 17
_diffrn_reflns_limit_l_min -17
_diffrn_reflns_number 15775
_diffrn_reflns_point_group_measured_fraction_full 0.989
_diffrn_reflns_point_group_measured_fraction_max 0.989
_diffrn_reflns_theta_full 24.913
_diffrn_reflns_theta_max 24.813
_diffrn_reflns_theta_min 2.022
_diffrn_source 'micro-focus sealed X-ray tube'
_diffrn_source_type 'SuperNova (Mo) X-ray Source'
_exptl_absorpt_coefficient_mu 0.165
_exptl_absorpt_correction_T_max 1.00000
_exptl_absorpt_correction_T_min 0.62330
_exptl_absorpt_correction_type multi-scan
_exptl_absorpt_process_details
;
CrysAlisPro 1.171.38.41 (Rigaku Oxford Diffraction, 2015)
Empirical absorption correction using spherical harmonics,
 implemented in SCALE3 ABSPACK scaling algorithm.
;
_exptl_crystal_colour 'clear reddish brown'
_exptl_crystal_colour_lustre clear
_exptl_crystal_colour_modifier reddish
_exptl_crystal_colour_primary brown
_exptl_crystal_density_diffrn 1.159
_exptl_crystal_density_method 'not measured'
_exptl_crystal_description irregular
_exptl_crystal_F_000 704
_exptl_crystal_size_max 0.3458
_exptl_crystal_size_mid 0.3259
_exptl_crystal_size_min 0.2356
_refine_diff_density_max 1.100
_refine_diff_density_min -0.812
_refine_diff_density_rms 0.147
_refine_ls_extinction_method none
_refine_ls_goodness_of_fit_ref 1.768
_refine_ls_hydrogen_treatment constr
_refine_ls_matrix_type full
_refine_ls_number_parameters 184
_refine_ls_number_reflns 3414
_refine_ls_number_restraints 0
_refine_ls_restrained_S_all 1.068
_refine_ls_R_factor_all 0.2016
_refine_ls_R_factor_gt 0.0701
_refine_ls_shift/su_max 0.000
_refine_ls_shift/su_mean 0.000
_refine_ls_structure_factor_coef Fsqd
_refine_ls_weighting_details 'w=1/[\s^2^(Fo^2^)+(0.2000P)^2^] where P=(Fo^2^+2Fc^2^)/3'
_refine_ls_weighting_scheme calc
_refine_ls_wR_factor_gt 0.1429
_refine_ls_wR_factor_ref 0.1842
_reflns_Friedel_coverage 0.000
_reflns_number_gt 2282
_reflns_number_total 3414
_reflns_threshold_expression 'I > 2\s(I)'
_cod_data_source_file c8nj01643g2.cif
_cod_data_source_block azo96
_cod_depositor_comments 'Adding full bibliography for 7057448.cif.'
_cod_database_code 7057448
_chemical_oxdiff_formula 'C H N S'
_shelx_space_group_comment
;
The symmetry employed for this shelxl refinement is uniquely defined
by the following loop, which should always be used as a source of
symmetry information in preference to the above space-group names.
They are only intended as comments.
;
_reflns_odcompleteness_completeness 99.68
_reflns_odcompleteness_iscentric 1
_reflns_odcompleteness_theta 26.57
_olex2_refinement_description
;
1. Fixed Uiso
 At 1.2 times of:
  All C(H) groups, {H20A,H20B,H20C} of C20, {H3A,H3B,H3C} of C3, All C(H,H)
  groups
 At 1.5 times of:
  {H21A,H21B,H21C} of C21, {H2A,H2B,H2C} of C2, {H1A,H1B,H1C} of C1, {H22A,
  H22B,H22C} of C22
2. Uiso/Uaniso restraints and constraints
Uanis(C19) = Uanis(C21) = Uanis(C22) = Uanis(C20)
Uanis(C4) = Uanis(C3) = Uanis(C2) = Uanis(C1)
3.a Secondary CH2 refined with riding coordinates:
 C11(H11A,H11B), C12(H12A,H12B)
3.b Aromatic/amide H refined with riding coordinates:
 C6(H6), C7(H7), C10(H10), C15(H15), C17(H17), C18(H18)
3.c Fitted hexagon refined as free rotating group:
 C5(C6,C7,C8,C9,C10)
3.d Idealised Me refined as rotating group:
 C1(H1A,H1B,H1C), C2(H2A,H2B,H2C), C3(H3A,H3B,H3C), C20(H20A,H20B,H20C),
 C21(H21A,H21B,H21C), C22(H22A,H22B,H22C)
;
_shelx_shelxl_version_number 2014/7
_olex2_date_sample_data_collection 2016-04-26
_olex2_submission_special_instructions 'No special instructions were received'
_oxdiff_exptl_absorpt_empirical_details
;
Empirical correction (ABSPACK) includes:
- Absorption correction using spherical harmonics
- Frame scaling
;
_oxdiff_exptl_absorpt_empirical_full_max 1.452
_oxdiff_exptl_absorpt_empirical_full_min 0.640

loop_
_space_group_symop_operation_xyz
'x, y, z'
'-x, y+1/2, -z+1/2'
'-x, -y, -z'
'x, -y-1/2, z-1/2'

loop_
_atom_site_label
_atom_site_type_symbol
_atom_site_fract_x
_atom_site_fract_y
_atom_site_fract_z
_atom_site_U_iso_or_equiv
_atom_site_adp_type
_atom_site_occupancy
_atom_site_site_symmetry_order
_atom_site_calc_flag
_atom_site_refinement_flags_posn
C1 C -0.3981(14) 0.8267(8) 0.1499(11) 0.140(3) Uani 1 1 d .
H1A H -0.3185 0.8582 0.1404 0.210 Uiso 1 1 calc GR
H1B H -0.4730 0.8633 0.1565 0.210 Uiso 1 1 calc GR
H1C H -0.4328 0.7914 0.0907 0.210 Uiso 1 1 calc GR
C2 C -0.4742(14) 0.7213(8) 0.2498(11) 0.140(3) Uani 1 1 d .
H2A H -0.5605 0.7390 0.2008 0.210 Uiso 1 1 calc GR
H2B H -0.4871 0.7234 0.3190 0.210 Uiso 1 1 calc GR
H2C H -0.4526 0.6659 0.2341 0.210 Uiso 1 1 calc GR
C3 C -0.3442(13) 0.8312(9) 0.3411(12) 0.140(3) Uani 1 1 d .
H3A H -0.4383 0.8497 0.3411 0.168 Uiso 1 1 calc GR
H3B H -0.2840 0.8779 0.3401 0.168 Uiso 1 1 calc GR
H3C H -0.3051 0.7993 0.4027 0.168 Uiso 1 1 calc GR
C4 C -0.3527(13) 0.7772(9) 0.2430(12) 0.140(3) Uani 1 1 d .
C5 C -0.2131(4) 0.7279(3) 0.2587(3) 0.0555(18) Uani 1 1 d .
C6 C -0.1459(5) 0.7247(3) 0.1783(3) 0.066(2) Uani 1 1 d G
H6 H -0.1837 0.7536 0.1169 0.079 Uiso 1 1 calc R
C7 C -0.0224(5) 0.6782(3) 0.1896(3) 0.064(2) Uani 1 1 d G
H7 H 0.0226 0.6760 0.1358 0.077 Uiso 1 1 calc R
C8 C 0.0341(4) 0.6349(3) 0.2813(3) 0.060(2) Uani 1 1 d G
C9 C -0.0331(4) 0.6382(3) 0.3617(3) 0.0415(15) Uani 1 1 d G
C10 C -0.1567(4) 0.6846(3) 0.3504(3) 0.0479(17) Uani 1 1 d G
H10 H -0.2016 0.6868 0.4042 0.058 Uiso 1 1 calc R
C11 C 0.1640(9) 0.5796(5) 0.2936(6) 0.067(2) Uani 1 1 d .
H11A H 0.2023 0.5881 0.2338 0.081 Uiso 1 1 calc R
H11B H 0.1322 0.5229 0.2914 0.081 Uiso 1 1 calc R
C12 C 0.2810(7) 0.5093(4) 0.4940(5) 0.0528(19) Uani 1 1 d .
H12A H 0.1994 0.4776 0.4556 0.063 Uiso 1 1 calc R
H12B H 0.3638 0.4735 0.5071 0.063 Uiso 1 1 calc R
C13 C 0.2549(6) 0.5335(4) 0.6006(5) 0.0431(16) Uani 1 1 d .
C14 C 0.1439(7) 0.5842(4) 0.6145(5) 0.0418(15) Uani 1 1 d .
C15 C 0.1363(7) 0.5997(4) 0.7141(5) 0.0457(17) Uani 1 1 d .
H15 H 0.0655 0.6359 0.7221 0.055 Uiso 1 1 calc R
C16 C 0.2239(7) 0.5668(4) 0.8036(6) 0.0501(17) Uani 1 1 d .
C17 C 0.3327(7) 0.5175(4) 0.7865(6) 0.057(2) Uani 1 1 d .
H17 H 0.3979 0.4942 0.8434 0.068 Uiso 1 1 calc R
C18 C 0.3472(7) 0.5021(4) 0.6879(6) 0.0511(18) Uani 1 1 d .
H18 H 0.4225 0.4692 0.6805 0.061 Uiso 1 1 calc R
C19 C 0.2118(16) 0.5873(9) 0.9111(9) 0.120(2) Uani 1 1 d .
C20 C 0.0470(14) 0.5879(7) 0.9073(9) 0.120(2) Uani 1 1 d .
H20A H -0.0027 0.6248 0.8537 0.144 Uiso 1 1 calc GR
H20B H 0.0350 0.6058 0.9733 0.144 Uiso 1 1 calc GR
H20C H 0.0087 0.5334 0.8927 0.144 Uiso 1 1 calc GR
C21 C 0.2913(14) 0.5299(9) 0.9887(8) 0.120(2) Uani 1 1 d .
H21A H 0.2729 0.4746 0.9631 0.180 Uiso 1 1 calc GR
H21B H 0.2618 0.5358 1.0519 0.180 Uiso 1 1 calc GR
H21C H 0.3917 0.5413 1.0023 0.180 Uiso 1 1 calc GR
C22 C 0.2386(15) 0.6787(8) 0.9308(9) 0.120(2) Uani 1 1 d .
H22A H 0.3376 0.6905 0.9373 0.180 Uiso 1 1 calc GR
H22B H 0.2146 0.6939 0.9940 0.180 Uiso 1 1 calc GR
H22C H 0.1804 0.7094 0.8736 0.180 Uiso 1 1 calc GR
N1 N 0.0336(5) 0.5934(3) 0.4467(4) 0.0417(14) Uani 1 1 d .
N2 N 0.0479(6) 0.6270(3) 0.5340(4) 0.0464(14) Uani 1 1 d .
S1 S 0.30946(19) 0.59350(12) 0.41127(16) 0.0598(8) Uani 1 1 d .

loop_
_atom_site_aniso_label
_atom_site_aniso_U_11
_atom_site_aniso_U_22
_atom_site_aniso_U_33
_atom_site_aniso_U_23
_atom_site_aniso_U_13
_atom_site_aniso_U_12
C1 0.113(5) 0.145(6) 0.163(7) 0.059(5) 0.038(5) 0.072(4)
C2 0.113(5) 0.145(6) 0.163(7) 0.059(5) 0.038(5) 0.072(4)
C3 0.113(5) 0.145(6) 0.163(7) 0.059(5) 0.038(5) 0.072(4)
C4 0.113(5) 0.145(6) 0.163(7) 0.059(5) 0.038(5) 0.072(4)
C5 0.061(4) 0.051(4) 0.048(4) 0.005(3) 0.004(3) 0.002(3)
C6 0.081(5) 0.078(5) 0.037(4) 0.005(4) 0.012(4) 0.004(4)
C7 0.085(6) 0.071(5) 0.039(4) -0.003(4) 0.020(4) 0.001(4)
C8 0.060(4) 0.081(5) 0.041(4) -0.013(4) 0.017(3) -0.003(4)
C9 0.048(4) 0.042(4) 0.032(4) 0.000(3) 0.007(3) -0.009(3)
C10 0.052(4) 0.042(4) 0.049(4) 0.006(3) 0.012(3) 0.000(3)
C11 0.078(6) 0.083(6) 0.048(5) -0.006(4) 0.030(4) 0.014(4)
C12 0.052(4) 0.051(4) 0.057(5) -0.002(3) 0.018(3) 0.017(3)
C13 0.042(3) 0.032(3) 0.053(4) 0.000(3) 0.008(3) -0.004(3)
C14 0.038(3) 0.044(4) 0.039(4) 0.005(3) 0.002(3) 0.001(3)
C15 0.043(4) 0.053(4) 0.041(4) 0.002(3) 0.010(3) 0.016(3)
C16 0.055(4) 0.047(4) 0.048(4) 0.001(3) 0.013(3) -0.004(3)
C17 0.044(4) 0.050(4) 0.064(5) 0.010(4) -0.008(3) 0.015(3)
C18 0.040(4) 0.048(4) 0.063(5) -0.005(3) 0.011(3) 0.010(3)
C19 0.151(5) 0.151(6) 0.059(4) 0.004(3) 0.028(3) 0.023(5)
C20 0.151(5) 0.151(6) 0.059(4) 0.004(3) 0.028(3) 0.023(5)
C21 0.151(5) 0.151(6) 0.059(4) 0.004(3) 0.028(3) 0.023(5)
C22 0.151(5) 0.151(6) 0.059(4) 0.004(3) 0.028(3) 0.023(5)
N1 0.033(3) 0.045(3) 0.046(4) 0.007(3) 0.007(2) 0.002(2)
N2 0.047(3) 0.052(3) 0.044(4) 0.005(3) 0.018(3) 0.011(3)
S1 0.0493(13) 0.0719(15) 0.0636(15) 0.0027(9) 0.0243(10) 0.0047(9)

loop_
_atom_type_symbol
_atom_type_description
_atom_type_scat_dispersion_real
_atom_type_scat_dispersion_imag
_atom_type_scat_source
C C 0.0033 0.0016 'International Tables Vol C Tables 4.2.6.8 and 6.1.1.4'
H H 0.0000 0.0000 'International Tables Vol C Tables 4.2.6.8 and 6.1.1.4'
N N 0.0061 0.0033 'International Tables Vol C Tables 4.2.6.8 and 6.1.1.4'
S S 0.1246 0.1234 'International Tables Vol C Tables 4.2.6.8 and 6.1.1.4'

loop_
_geom_angle_atom_site_label_1
_geom_angle_atom_site_label_2
_geom_angle_atom_site_label_3
_geom_angle
H1A C1 H1B 109.5
H1A C1 H1C 109.5
H1B C1 H1C 109.5
C4 C1 H1A 109.5
C4 C1 H1B 109.5
C4 C1 H1C 109.5
H2A C2 H2B 109.5
H2A C2 H2C 109.5
H2B C2 H2C 109.5
C4 C2 H2A 109.5
C4 C2 H2B 109.5
C4 C2 H2C 109.5
H3A C3 H3B 109.5
H3A C3 H3C 109.5
H3B C3 H3C 109.5
C4 C3 H3A 109.5
C4 C3 H3B 109.5
C4 C3 H3C 109.5
C1 C4 C2 108.6(12)
C1 C4 C3 110.0(12)
C1 C4 C5 117.7(10)
C2 C4 C3 99.3(12)
C2 C4 C5 110.5(10)
C3 C4 C5 109.1(10)
C6 C5 C4 119.1(6)
C6 C5 C10 120.0
C10 C5 C4 120.9(6)
C5 C6 H6 120.0
C5 C6 C7 120.0
C7 C6 H6 120.0
C6 C7 H7 120.0
C8 C7 C6 120.0
C8 C7 H7 120.0
C7 C8 C9 120.0
C7 C8 C11 121.2(4)
C9 C8 C11 118.7(4)
C10 C9 C8 120.0
N1 C9 C8 113.8(3)
N1 C9 C10 126.2(3)
C5 C10 H10 120.0
C9 C10 C5 120.0
C9 C10 H10 120.0
C8 C11 H11A 108.1
C8 C11 H11B 108.1
C8 C11 S1 116.8(5)
H11A C11 H11B 107.3
S1 C11 H11A 108.1
S1 C11 H11B 108.1
H12A C12 H12B 107.3
C13 C12 H12A 108.1
C13 C12 H12B 108.1
C13 C12 S1 116.6(5)
S1 C12 H12A 108.1
S1 C12 H12B 108.1
C14 C13 C12 125.5(6)
C18 C13 C12 117.1(6)
C18 C13 C14 117.4(6)
C13 C14 N2 124.5(6)
C15 C14 C13 118.1(6)
C15 C14 N2 117.0(6)
C14 C15 H15 117.0
C16 C15 C14 126.0(6)
C16 C15 H15 117.0
C15 C16 C17 113.9(6)
C15 C16 C19 123.6(8)
C17 C16 C19 122.3(8)
C16 C17 H17 119.0
C18 C17 C16 122.0(6)
C18 C17 H17 119.0
C13 C18 H18 118.8
C17 C18 C13 122.3(6)
C17 C18 H18 118.8
C16 C19 C20 107.4(10)
C16 C19 C22 109.2(10)
C21 C19 C16 112.0(11)
C21 C19 C20 111.7(11)
C21 C19 C22 118.0(12)
C22 C19 C20 97.2(10)
C19 C20 H20A 109.5
C19 C20 H20B 109.5
C19 C20 H20C 109.5
H20A C20 H20B 109.5
H20A C20 H20C 109.5
H20B C20 H20C 109.5
C19 C21 H21A 109.5
C19 C21 H21B 109.5
C19 C21 H21C 109.5
H21A C21 H21B 109.5
H21A C21 H21C 109.5
H21B C21 H21C 109.5
C19 C22 H22A 109.5
C19 C22 H22B 109.5
C19 C22 H22C 109.5
H22A C22 H22B 109.5
H22A C22 H22C 109.5
H22B C22 H22C 109.5
N2 N1 C9 116.8(5)
N1 N2 C14 112.4(5)
C12 S1 C11 102.8(4)

loop_
_geom_bond_atom_site_label_1
_geom_bond_atom_site_label_2
_geom_bond_distance
C1 H1A 0.9600
C1 H1B 0.9600
C1 H1C 0.9600
C1 C4 1.446(16)
C2 H2A 0.9600
C2 H2B 0.9600
C2 H2C 0.9600
C2 C4 1.508(19)
C3 H3A 0.9600
C3 H3B 0.9600
C3 H3C 0.9600
C3 C4 1.556(19)
C4 C5 1.539(11)
C5 C6 1.3900
C5 C10 1.3900
C6 H6 0.9300
C6 C7 1.3900
C7 H7 0.9300
C7 C8 1.3900
C8 C9 1.3900
C8 C11 1.520(8)
C9 C10 1.3900
C9 N1 1.358(6)
C10 H10 0.9300
C11 H11A 0.9700
C11 H11B 0.9700
C11 S1 1.827(9)
C12 H12A 0.9700
C12 H12B 0.9700
C12 C13 1.554(9)
C12 S1 1.820(7)
C13 C14 1.404(9)
C13 C18 1.367(10)
C14 C15 1.369(9)
C14 N2 1.405(8)
C15 H15 0.9300
C15 C16 1.378(10)
C16 C17 1.388(10)
C16 C19 1.503(14)
C17 H17 0.9300
C17 C18 1.377(10)
C18 H18 0.9300
C19 C20 1.585(18)
C19 C21 1.453(16)
C19 C22 1.518(17)
C20 H20A 0.9600
C20 H20B 0.9600
C20 H20C 0.9600
C21 H21A 0.9600
C21 H21B 0.9600
C21 H21C 0.9600
C22 H22A 0.9600
C22 H22B 0.9600
C22 H22C 0.9600
N1 N2 1.257(7)

loop_
_geom_torsion_atom_site_label_1
_geom_torsion_atom_site_label_2
_geom_torsion_atom_site_label_3
_geom_torsion_atom_site_label_4
_geom_torsion
C1 C4 C5 C6 -7.7(17)
C1 C4 C5 C10 174.5(11)
C2 C4 C5 C6 117.8(10)
C2 C4 C5 C10 -60.0(14)
C3 C4 C5 C6 -134.0(9)
C3 C4 C5 C10 48.1(13)
C4 C5 C6 C7 -177.9(8)
C4 C5 C10 C9 177.8(9)
C5 C6 C7 C8 0.0
C6 C5 C10 C9 0.0
C6 C7 C8 C9 0.0
C6 C7 C8 C11 176.4(5)
C7 C8 C9 C10 0.0
C7 C8 C9 N1 -179.7(4)
C7 C8 C11 S1 130.4(4)
C8 C9 C10 C5 0.0
C8 C9 N1 N2 135.7(4)
C8 C11 S1 C12 100.4(6)
C9 C8 C11 S1 -53.1(7)
C9 N1 N2 C14 -167.0(5)
C10 C5 C6 C7 0.0
C10 C9 N1 N2 -44.1(6)
C11 C8 C9 C10 -176.5(5)
C11 C8 C9 N1 3.8(6)
C12 C13 C14 C15 -179.8(6)
C12 C13 C14 N2 -6.5(10)
C12 C13 C18 C17 -178.3(6)
C13 C12 S1 C11 -120.4(5)
C13 C14 C15 C16 -3.7(10)
C13 C14 N2 N1 25.5(9)
C14 C13 C18 C17 1.0(10)
C14 C15 C16 C17 3.9(11)
C14 C15 C16 C19 179.0(9)
C15 C14 N2 N1 -161.2(6)
C15 C16 C17 C18 -1.7(10)
C15 C16 C19 C20 42.7(14)
C15 C16 C19 C21 165.7(10)
C15 C16 C19 C22 -61.6(14)
C16 C17 C18 C13 -0.6(11)
C17 C16 C19 C20 -142.6(9)
C17 C16 C19 C21 -19.6(16)
C17 C16 C19 C22 113.1(11)
C18 C13 C14 C15 0.9(9)
C18 C13 C14 N2 174.2(6)
C19 C16 C17 C18 -176.9(9)
N1 C9 C10 C5 179.7(5)
N2 C14 C15 C16 -177.4(6)
S1 C12 C13 C14 58.7(8)
S1 C12 C13 C18 -122.0(6)

loop_
_smtbx_masks_void_nr
_smtbx_masks_void_average_x
_smtbx_masks_void_average_y
_smtbx_masks_void_average_z
_smtbx_masks_void_volume
_smtbx_masks_void_count_electrons
1 0.420 0.144 0.445 11.4 0.2
2 0.420 0.356 0.945 11.4 0.2
3 0.580 0.644 0.055 11.4 0.2
4 0.580 0.856 0.555 11.4 0.2
